data_2208920
loop_
_publ_author_name
'Li, Jiang-tao'
'Wang, Yong-li'
'Zhou, Li-na'
'Wang, Jing-kang'

_publ_section_title
;
 3,4-Methylenedioxybenzoic acid
;
_journal_coeditor_code JH2005
_journal_issue 5
_journal_name_full 'Acta Crystallographica Section E'
_journal_page_first o1893
_journal_page_last o1894
_journal_paper_doi 10.1107/S1600536806010695
_journal_volume 62
_journal_year 2006
_chemical_formula_moiety 'C8 H6 O4'
_chemical_formula_sum 'C8 H6 O4'
_chemical_formula_weight 166.13
_chemical_melting_point 502
_chemical_name_systematic
;
 ?
;
_space_group_IT_number 2
_symmetry_cell_setting triclinic
_symmetry_space_group_name_Hall '-P 1'
_symmetry_space_group_name_H-M 'P -1'
_atom_sites_solution_hydrogens geom
_atom_sites_solution_primary direct
_atom_sites_solution_secondary difmap
_audit_creation_method SHELXL-97
_cell_angle_alpha 90.39(3)
_cell_angle_beta 107.51(3)
_cell_angle_gamma 114.06(3)
_cell_formula_units_Z 2
_cell_length_a 7.0685(14)
_cell_length_b 7.1553(14)
_cell_length_c 8.1436(16)
_cell_measurement_reflns_used 2904
_cell_measurement_temperature 298(2)
_cell_measurement_theta_max 27.51
_cell_measurement_theta_min 3.15
_cell_volume 354.68(17)
_computing_cell_refinement RAPID-AUTO
_computing_data_collection 'RAPID-AUTO (Rigaku, 2004)'
_computing_data_reduction RAPID-AUTO
_computing_molecular_graphics 'SHELXTL (Bruker, 1997)'
_computing_publication_material SHELXTL/NT
_computing_structure_refinement 'SHELXL97 (Sheldrick, 1997)'
_computing_structure_solution 'SHELXS97 (Sheldrick, 1997)'
_diffrn_ambient_temperature 298(2)
_diffrn_measured_fraction_theta_full 0.993
_diffrn_measured_fraction_theta_max 0.993
_diffrn_measurement_device_type 'rigaku r-axis rapid IP area detector'
_diffrn_measurement_method '\w? \f?'
_diffrn_radiation_monochromator graphite
_diffrn_radiation_source 'rotating anode'
_diffrn_radiation_type MoK\a
_diffrn_radiation_wavelength 0.71073
_diffrn_reflns_av_R_equivalents 0.0266
_diffrn_reflns_av_sigmaI/netI 0.0356
_diffrn_reflns_limit_h_max 9
_diffrn_reflns_limit_h_min -9
_diffrn_reflns_limit_k_max 9
_diffrn_reflns_limit_k_min -8
_diffrn_reflns_limit_l_max 10
_diffrn_reflns_limit_l_min -10
_diffrn_reflns_number 3553
_diffrn_reflns_theta_full 27.48
_diffrn_reflns_theta_max 27.48
_diffrn_reflns_theta_min 3.15
_exptl_absorpt_coefficient_mu 0.127
_exptl_absorpt_correction_T_max 0.9807
_exptl_absorpt_correction_T_min 0.9539
_exptl_absorpt_correction_type multi-scan
_exptl_absorpt_process_details SADABS
_exptl_crystal_colour colorless
_exptl_crystal_density_diffrn 1.555
_exptl_crystal_density_method 'not measured'
_exptl_crystal_description column
_exptl_crystal_F_000 172
_exptl_crystal_size_max 0.37
_exptl_crystal_size_mid 0.26
_exptl_crystal_size_min 0.15
_refine_diff_density_max 0.231
_refine_diff_density_min -0.257
_refine_ls_extinction_method none
_refine_ls_goodness_of_fit_ref 1.030
_refine_ls_hydrogen_treatment constr
_refine_ls_matrix_type full
_refine_ls_number_parameters 109
_refine_ls_number_reflns 1613
_refine_ls_number_restraints 0
_refine_ls_restrained_S_all 1.030
_refine_ls_R_factor_all 0.0556
_refine_ls_R_factor_gt 0.0430
_refine_ls_shift/su_max 0.000
_refine_ls_shift/su_mean 0.000
_refine_ls_structure_factor_coef Fsqd
_refine_ls_weighting_details 'calc w=1/[\s^2^(Fo^2^)+(0.0850P)^2^+0.0000P] where P=(Fo^2^+2Fc^2^)/3'
_refine_ls_weighting_scheme calc
_refine_ls_wR_factor_gt 0.1267
_refine_ls_wR_factor_ref 0.1341
_reflns_number_gt 1158
_reflns_number_total 1613
_reflns_threshold_expression >2sigma(I)
_cod_data_source_file jh2005.cif
_cod_data_source_block I
_cod_original_cell_volume 354.67(12)
_cod_original_sg_symbol_H-M P-1
_cod_database_code 2208920

loop_
_symmetry_equiv_pos_as_xyz
'x, y, z'
'-x, -y, -z'

loop_
_atom_site_type_symbol
_atom_site_label
_atom_site_fract_x
_atom_site_fract_y
_atom_site_fract_z
_atom_site_U_iso_or_equiv
_atom_site_adp_type
_atom_site_calc_flag
_atom_site_refinement_flags
_atom_site_occupancy
O O1 0.4020(2) 0.06085(19) 1.28801(14) 0.0527(4) Uani d . 1
O O2 0.3899(2) 0.3753(2) 1.32834(13) 0.0603(4) Uani d . 1
O O3 0.0949(2) 0.55282(19) 0.72403(14) 0.0592(4) Uani d . 1
H H3B 0.0540 0.5903 0.6302 0.089 Uiso calc R 1
O O4 0.0276(2) 0.27784(19) 0.54766(13) 0.0532(4) Uani d . 1
C C1 0.4323(3) 0.2173(3) 1.4156(2) 0.0529(4) Uani d . 1
H H1A 0.3325 0.1587 1.4807 0.063 Uiso calc R 1
H H1B 0.5816 0.2748 1.4966 0.063 Uiso calc R 1
C C2 0.3225(2) 0.1155(2) 1.13044(19) 0.0364(4) Uani d . 1
C C3 0.2581(3) 0.0089(2) 0.96815(19) 0.0398(4) Uani d . 1
H H3A 0.2640 -0.1173 0.9527 0.048 Uiso calc R 1
C C4 0.1835(2) 0.0996(2) 0.82812(18) 0.0374(4) Uani d . 1
H H4A 0.1383 0.0323 0.7157 0.045 Uiso calc R 1
C C5 0.1745(2) 0.2874(2) 0.85107(17) 0.0340(3) Uani d . 1
C C6 0.0941(2) 0.3767(2) 0.69805(18) 0.0375(4) Uani d . 1
C C7 0.2418(2) 0.3946(2) 1.01842(18) 0.0382(4) Uani d . 1
H H7A 0.2367 0.5209 1.0356 0.046 Uiso calc R 1
C C8 0.3150(2) 0.3031(2) 1.15476(17) 0.0379(4) Uani d . 1

loop_
_atom_site_aniso_label
_atom_site_aniso_U_11
_atom_site_aniso_U_22
_atom_site_aniso_U_33
_atom_site_aniso_U_12
_atom_site_aniso_U_13
_atom_site_aniso_U_23
O1 0.0733(8) 0.0535(7) 0.0370(6) 0.0380(6) 0.0105(5) 0.0154(5)
O2 0.1010(10) 0.0549(8) 0.0257(5) 0.0453(7) 0.0054(6) 0.0051(5)
O3 0.0983(10) 0.0482(7) 0.0334(6) 0.0445(7) 0.0064(6) 0.0065(5)
O4 0.0810(9) 0.0490(7) 0.0274(5) 0.0330(6) 0.0079(5) 0.0044(5)
C1 0.0727(11) 0.0565(10) 0.0337(7) 0.0352(9) 0.0127(7) 0.0141(7)
C2 0.0377(8) 0.0384(8) 0.0341(7) 0.0183(6) 0.0106(6) 0.0112(6)
C3 0.0477(9) 0.0346(7) 0.0400(7) 0.0215(7) 0.0133(6) 0.0050(6)
C4 0.0441(8) 0.0348(8) 0.0322(6) 0.0170(6) 0.0111(6) 0.0015(6)
C5 0.0378(8) 0.0331(7) 0.0283(7) 0.0132(6) 0.0100(6) 0.0055(6)
C6 0.0470(8) 0.0352(7) 0.0294(7) 0.0187(6) 0.0099(6) 0.0045(6)
C7 0.0513(9) 0.0320(7) 0.0301(7) 0.0197(7) 0.0092(6) 0.0045(6)
C8 0.0458(8) 0.0371(8) 0.0277(6) 0.0176(6) 0.0081(6) 0.0041(6)

loop_
_atom_type_symbol
_atom_type_description
_atom_type_scat_dispersion_real
_atom_type_scat_dispersion_imag
_atom_type_scat_source
C C 0.0033 0.0016 'International Tables Vol C Tables 4.2.6.8 and 6.1.1.4'
H H 0.0000 0.0000 'International Tables Vol C Tables 4.2.6.8 and 6.1.1.4'
N N 0.0061 0.0033 'International Tables Vol C Tables 4.2.6.8 and 6.1.1.4'
O O 0.0106 0.0060 'International Tables Vol C Tables 4.2.6.8 and 6.1.1.4'

loop_
_geom_angle_atom_site_label_1
_geom_angle_atom_site_label_2
_geom_angle_atom_site_label_3
_geom_angle
C2 O1 C1 105.75(13)
C8 O2 C1 105.74(14)
C6 O3 H3B 109.5
O2 C1 O1 108.28(13)
O2 C1 H1A 110.0
O1 C1 H1A 110.0
O2 C1 H1B 110.0
O1 C1 H1B 110.0
H1A C1 H1B 108.4
O1 C2 C3 127.86(15)
O1 C2 C8 109.86(14)
C3 C2 C8 122.28(13)
C2 C3 C4 116.29(15)
C2 C3 H3A 121.9
C4 C3 H3A 121.9
C5 C4 C3 121.90(14)
C5 C4 H4A 119.1
C3 C4 H4A 119.1
C4 C5 C7 120.98(13)
C4 C5 C6 119.67(13)
C7 C5 C6 119.34(14)
O4 C6 O3 122.62(13)
O4 C6 C5 119.48(14)
O3 C6 C5 117.91(13)
C8 C7 C5 116.32(15)
C8 C7 H7A 121.8
C5 C7 H7A 121.8
O2 C8 C7 127.77(15)
O2 C8 C2 110.00(13)
C7 C8 C2 122.22(14)

loop_
_geom_bond_atom_site_label_1
_geom_bond_atom_site_label_2
_geom_bond_distance
O1 C2 1.366(2)
O1 C1 1.426(2)
O2 C8 1.365(2)
O2 C1 1.426(2)
O3 C6 1.274(2)
O3 H3B 0.8200
O4 C6 1.262(2)
C1 H1A 0.9700
C1 H1B 0.9700
C2 C3 1.370(2)
C2 C8 1.380(2)
C3 C4 1.388(2)
C3 H3A 0.9300
C4 C5 1.385(2)
C4 H4A 0.9300
C5 C7 1.404(2)
C5 C6 1.472(2)
C7 C8 1.367(2)
C7 H7A 0.9300

loop_
_geom_hbond_atom_site_label_D
_geom_hbond_atom_site_label_H
_geom_hbond_atom_site_label_A
_geom_hbond_site_symmetry_A
_geom_hbond_distance_DH
_geom_hbond_distance_HA
_geom_hbond_distance_DA
_geom_hbond_angle_DHA
O3 H3B O4 2_566 0.82 1.81 2.618(2) 167.4

loop_
_geom_torsion_atom_site_label_1
_geom_torsion_atom_site_label_2
_geom_torsion_atom_site_label_3
_geom_torsion_atom_site_label_4
_geom_torsion
C8 O2 C1 O1 6.0(2)
C2 O1 C1 O2 -5.88(19)
C1 O1 C2 C3 -176.77(16)
C1 O1 C2 C8 3.54(18)
O1 C2 C3 C4 -179.87(15)
C8 C2 C3 C4 -0.2(2)
C2 C3 C4 C5 0.0(2)
C3 C4 C5 C7 0.2(2)
C3 C4 C5 C6 179.99(14)
C4 C5 C6 O4 2.2(2)
C7 C5 C6 O4 -177.97(13)
C4 C5 C6 O3 -177.76(14)
C7 C5 C6 O3 2.0(2)
C4 C5 C7 C8 -0.1(2)
C6 C5 C7 C8 -179.89(14)
C1 O2 C8 C7 176.33(17)
C1 O2 C8 C2 -3.86(19)
C5 C7 C8 O2 179.64(15)
C5 C7 C8 C2 -0.2(2)
O1 C2 C8 O2 0.21(19)
C3 C2 C8 O2 -179.51(14)
O1 C2 C8 C7 -179.97(15)
C3 C2 C8 C7 0.3(3)

loop_
_cod_related_entry_id
_cod_related_entry_database
_cod_related_entry_code
1 ChemSpider 6928
